data_2009701
loop_
_publ_author_name
'Feeder, N.'
'Jones, W.'

_publ_section_title
;
 6-Oxo-6-(phenylamino)hexanoic acid [two polymorphic forms, (I) and
 (II)] and 4-oxo-4-(<i>N</i>-methylphenylamino)butanoic acid (III)
;
_journal_issue 5
_journal_name_full 'Acta Crystallographica Section C'
_journal_page_first 816
_journal_page_last 820
_journal_paper_doi 10.1107/S0108270193010881
_journal_volume 50
_journal_year 1994
_chemical_formula_sum 'C12 H15 N O3'
_chemical_formula_weight 221.12
_symmetry_cell_setting monoclinic
_symmetry_space_group_name_Hall '-P 2ybc'
_symmetry_space_group_name_H-M 'P 1 21/c 1'
_atom_type_scat_source IntTabIV
_cell_angle_alpha 90.
_cell_angle_beta 96.76(2)
_cell_angle_gamma 90.
_cell_formula_units_Z 4
_cell_length_a 17.198(4)
_cell_length_b 5.140(5)
_cell_length_c 12.976(4)
_cell_measurement_reflns_used 25
_cell_measurement_temperature 295
_cell_measurement_theta_max 14
_cell_measurement_theta_min 8
_cell_volume 1139.1(12)
_diffrn_measurement_device 'Enraf-Nonius CAD-4 four circle'
_diffrn_measurement_method \w/2\q
_diffrn_radiation_type MoK\a
_diffrn_radiation_wavelength 0.71069
_diffrn_reflns_av_R_equivalents 0.0267
_diffrn_reflns_limit_h_max 18
_diffrn_reflns_limit_h_min -18
_diffrn_reflns_limit_k_max 7
_diffrn_reflns_limit_k_min 0
_diffrn_reflns_limit_l_max 24
_diffrn_reflns_limit_l_min 0
_diffrn_reflns_number 3504
_diffrn_reflns_theta_max 25
_diffrn_standards_interval_time 60
_diffrn_standards_number 2
_exptl_absorpt_coefficient_mu 0.056
_exptl_absorpt_correction_type none
_exptl_crystal_colour 'white, transparent'
_exptl_crystal_density_diffrn 1.29
_exptl_crystal_description plate-like
_exptl_crystal_F_000 472
_exptl_crystal_size_max 0.4
_exptl_crystal_size_mid 0.3
_exptl_crystal_size_min 0.1
_refine_diff_density_max 0.25
_refine_diff_density_min -0.18
_refine_ls_goodness_of_fit_obs 0.821
_refine_ls_hydrogen_treatment 'see text'
_refine_ls_number_parameters 155
_refine_ls_number_reflns 1464
_refine_ls_R_factor_obs 0.055
_refine_ls_shift/esd_max 0.327
_refine_ls_structure_factor_coef F
_refine_ls_weighting_scheme unit
_refine_ls_wR_factor_obs 0.055
_reflns_number_observed 1464
_reflns_number_total 3074
_reflns_observed_criterion F>3\sF
_cod_data_source_file hu1018.cif
_cod_data_source_block hu1018_structure_1_of_3
_cod_original_cell_volume 1139
_cod_original_sg_symbol_H-M 'P 21/c'
_cod_original_formula_sum 'C12 H15 N1 O3'
_cod_database_code 2009701

loop_
_atom_site_label
_atom_site_fract_x
_atom_site_fract_y
_atom_site_fract_z
_atom_site_U_iso_or_equiv
N(1) .7077(2) -.2766(5) .8757(2) .046
O(7) .7234(2) .1518(4) .9144(2) .059
O(121) .9713(2) -.1133(5) 1.3812(2) .075
O(122) .9444(2) .2677(6) 1.4466(2) .077
C(1) .6565(2) -.2561(6) .7817(2) .044
C(2) .5987(2) -.4419(7) .7619(3) .056
C(3) .5501(2) -.4353(8) .6686(3) .070
C(4) .5597(2) -.2455(8) .5963(3) .068
C(5) .6172(2) -.0595(8) .6162(3) .062
C(6) .6658(2) -.0628(7) .7094(3) .053
C(7) .7390(2) -.0759(6) .9339(2) .045
C(8) .7978(2) -.1572(6) 1.0243(2) .049
C(9) .8080(2) .0434(7) 1.1102(2) .050
C(10) .8695(2) -.0380(7) 1.1985(2) .052
C(11) .8836(2) .1728(7) 1.2797(3) .054
C(12) .9372(2) .0954(7) 1.3741(3) .050
H(81) .8537(2) -.1883(6) .9962(2) ?
H(82) .7781(2) -.3366(6) 1.0558(2) ?
H(101) .9238(2) -.0785(7) 1.1673(2) ?
H(102) .8496(2) -.2116(7) 1.2343(2) ?
H(111) .8278(2) .2268(7) 1.3039(3) ?
H(112) .9088(2) .3386(7) 1.2448(3) ?
H(91) .8259(2) .2251(7) 1.0784(2) ?
H(92) .7527(2) .0697(7) 1.1405(2) ?
H(2) .5913(2) -.5909(7) .8186(3) ?
H(N1) .7230(2) -.4703(5) .9032(2) ?
H(6) .7105(2) .0838(7) .7255(3) ?
H(5) .6244(2) .0890(8) .5592(3) ?
H(4) .5219(2) -.2424(8) .5237(3) ?
H(3) .5047(2) -.5797(8) .6526(3) ?
H(122) .971(4) .203(14) 1.521(6) ?

loop_
_geom_angle_atom_site_label_1
_geom_angle_atom_site_label_2
_geom_angle_atom_site_label_3
_geom_angle
_geom_angle_publ_flag
C(1) N(1) C(7) 126.0(3) yes
C(2) C(1) N(1) 117.9(3) yes
C(6) C(1) N(1) 121.6(3) yes
C(6) C(1) C(2) 120.5(3) yes
C(3) C(2) C(1) 119.4(4) yes
C(4) C(3) C(2) 120.3(4) yes
C(3) C(4) C(5) 120.3(3) yes
C(6) C(5) C(4) 120.0(4) yes
C(5) C(6) C(1) 119.5(3) yes
O(7) C(7) N(1) 123.5(3) yes
C(8) C(7) N(1) 114.0(3) yes
C(8) C(7) O(7) 122.4(3) yes
C(7) C(8) C(9) 113.1(3) yes
C(8) C(9) C(10) 112.1(3) yes
C(11) C(10) C(9) 111.6(3) yes
C(12) C(11) C(10) 114.4(3) yes
O(122) C(12) O(121) 123.1(3) yes
C(11) C(12) O(121) 122.6(3) yes
C(11) C(12) O(122) 114.3(3) yes
H(81) C(8) C(7) 108.6(2) no
H(82) C(8) C(7) 108.6(2) no
C(9) C(8) H(82) 108.5(2) no
C(11) C(10) H(101) 108.9(2) no
C(9) C(10) H(101) 109.0(2) no
H(111) C(11) C(12) 108.2(2) no
H(112) C(11) C(12) 108.3(2) no
H(91) C(9) C(8) 108.8(2) no
H(91) C(9) C(10) 108.8(2) no
H(92) C(9) C(10) 108.8(2) no
H(2) C(2) C(1) 120.3(2) no
H(N1) N(1) C(1) 117.0(2) no
C(5) C(6) H(6) 120.2(2) no
H(122) O(122) C(12) 116.(4) no
H(4) C(4) C(5) 119.8(2) no
H(3) C(3) C(2) 119.8(2) no
H(111) C(11) C(10) 108.2(2) no
C(9) C(8) H(81) 108.6(2) no
H(82) C(8) H(81) 109.5 no
H(102) C(10) H(101) 109.5 no
C(11) C(10) H(102) 109.0(2) no
C(9) C(10) H(102) 108.9(2) no
H(112) C(11) C(10) 108.2(2) no
H(112) C(11) H(111) 109.5 no
H(N1) N(1) C(7) 117.0(2) no
H(92) C(9) C(8) 108.8(2) no
H(92) C(9) H(91) 109.5 no
C(3) C(2) H(2) 120.3(2) no
H(6) C(6) C(1) 120.3(2) no
C(4) C(5) H(5) 120.0(2) no
H(5) C(5) C(6) 120.0(2) no
C(3) C(4) H(4) 119.8(2) no
H(3) C(3) C(4) 119.9(2) no

loop_
_geom_bond_atom_site_label_1
_geom_bond_atom_site_label_2
_geom_bond_distance
_geom_bond_publ_flag
C(1) C(2) 1.380(4) yes
C(2) C(3) 1.388(5) yes
C(3) C(4) 1.376(5) yes
C(4) C(5) 1.378(5) yes
C(5) C(6) 1.387(4) yes
C(6) C(1) 1.389(4) yes
C(1) N(1) 1.422(4) yes
C(7) N(1) 1.352(4) yes
C(7) O(7) 1.221(4) yes
C(7) C(8) 1.515(4) yes
C(8) C(9) 1.513(4) yes
C(9) C(10) 1.524(4) yes
C(10) C(11) 1.511(4) yes
C(11) C(12) 1.498(4) yes
C(12) O(121) 1.220(4) yes
C(12) O(122) 1.287(4) yes
H(81) C(8) 1.080 no
H(101) C(10) 1.080 no
H(111) C(11) 1.080 no
H(112) C(11) 1.080 no
H(92) C(9) 1.080 no
H(N1) N(1) 1.080 no
H(5) C(5) 1.080 no
H(122) O(122) 1.07(8) no
H(82) C(8) 1.080 no
H(102) C(10) 1.080 no
H(3) C(3) 1.080 no
H(91) C(9) 1.080 no
H(2) C(2) 1.080 no
H(6) C(6) 1.080 no
H(4) C(4) 1.080 no
